data_1001519
loop_
_publ_author_name
'Leclaire, A'
'Grandin, A'
'Chardon, J'
'Borel, M M'
'Raveau, B'

_publ_section_title
;
A new vanadium(IV) monophosphate Cd(VO)~2~(PO~4~)~2~
;
_journal_coden_ASTM EJSCE5
_journal_name_full
;
European Journal of Solid State Inorganic Chemistry
;
_journal_page_first 393
_journal_page_last 400
_journal_volume 30
_journal_year 1993
_chemical_formula_structural 'Cd (P2 V2 O10)'
_chemical_formula_sum 'Cd O10 P2 V2'
_chemical_name_systematic 'Cadmium tecto-diphosphatodivanadate(IV)'
_space_group_IT_number 14
_symmetry_cell_setting monoclinic
_symmetry_Int_Tables_number 14
_symmetry_space_group_name_Hall '-P 2ybc'
_symmetry_space_group_name_H-M 'P 1 21/c 1'
_cell_angle_alpha 90
_cell_angle_beta 92.74(1)
_cell_angle_gamma 90
_cell_formula_units_Z 4
_cell_length_a 5.187(1)
_cell_length_b 7.959(2)
_cell_length_c 17.187(2)
_cell_volume 708.7
_refine_ls_R_factor_all 0.027
_cod_database_code 1001519

loop_
_symmetry_equiv_pos_as_xyz
x,y,z
-x,1/2+y,1/2-z
-x,-y,-z
x,1/2-y,1/2+z

loop_
_atom_site_label
_atom_site_type_symbol
_atom_site_symmetry_multiplicity
_atom_site_Wyckoff_symbol
_atom_site_fract_x
_atom_site_fract_y
_atom_site_fract_z
_atom_site_occupancy
_atom_site_attached_hydrogens
_atom_site_calc_flag
Cd1 Cd2+ 4 e 0.10544(4) 0.21886(3) 0.18185(1) 1. 0 d
V1 V4+ 4 e 0.15619(9) 0.87532(6) 0.06829(3) 1. 0 d
V2 V4+ 4 e 0.45198(9) 0.03234(6) 0.35163(3) 1. 0 d
P1 P5+ 4 e 0.3604(1) 0.2676(1) 0.01572(4) 1. 0 d
P2 P5+ 4 e 0.3340(1) 0.43697(9) 0.31472(4) 1. 0 d
O1 O2- 4 e 0.1933(5) 0.6957(3) 0.1096(1) 1. 0 d
O2 O2- 4 e 0.8641(4) 0.8627(3) -0.0126(1) 1. 0 d
O3 O2- 4 e -0.0954(4) 0.9900(3) 0.1410(1) 1. 0 d
O4 O2- 4 e 0.3828(4) 0.8229(3) -0.0155(1) 1. 0 d
O5 O2- 4 e 0.4144(4) 0.9896(3) 0.1422(1) 1. 0 d
O6 O2- 4 e 0.2258(5) -0.0920(3) 0.3180(2) 1. 0 d
O7 O2- 4 e 0.3199(4) 0.2444(3) 0.2995(1) 1. 0 d
O8 O2- 4 e 0.6956(4) 0.0197(3) 0.2652(1) 1. 0 d
O9 O2- 4 e 0.6691(4) 0.8566(3) 0.4044(1) 1. 0 d
O10 O2- 4 e 0.3248(5) 0.1065(3) 0.4500(1) 1. 0 d

loop_
_atom_type_symbol
_atom_type_oxidation_number
Cd2+ 2.000
V4+ 4.000
P5+ 5.000
O2- -2.000
